data_4347697
loop_
_publ_author_name
'Sobota, Piotr'
'Utko, J\'ozef'
'Lis, Tadeusz'
'John, \/Lukasz'
'Petrus, Rafa\/l'
'Dr\;ag-Jarz\;abek, Anna'

_publ_section_title
;
 Unexpected Reactions between Ziegler-Natta Catalyst Components and
 Structural Characterization of Resulting Intermediates.
;
_journal_issue 9
_journal_name_full 'Inorganic chemistry'
_journal_page_first 4636
_journal_page_last 4642
_journal_paper_doi 10.1021/acs.inorgchem.6b00489
_journal_volume 55
_journal_year 2016
_chemical_formula_moiety 'C40 H106 Cl2 Mg6 O26 Ti4, 2(C2 H6 O)'
_chemical_formula_sum 'C44 H118 Cl2 Mg6 O28 Ti4'
_chemical_formula_weight 1503.74
_space_group_crystal_system triclinic
_space_group_IT_number 2
_space_group_name_Hall '-P 1'
_space_group_name_H-M_alt 'P -1'
_atom_sites_solution_hydrogens mixed
_audit_creation_method SHELXL-2014/7
_cell_angle_alpha 111.63(3)
_cell_angle_beta 109.24(3)
_cell_angle_gamma 94.39(3)
_cell_formula_units_Z 1
_cell_length_a 12.107(2)
_cell_length_b 12.314(3)
_cell_length_c 14.175(3)
_cell_measurement_reflns_used 2008
_cell_measurement_temperature 100(2)
_cell_measurement_theta_max 25.9991
_cell_measurement_theta_min 2.8557
_cell_volume 1806.9(10)
_computing_cell_refinement 'CrysAlis PRO (Agilent, 2011)'
_computing_data_collection 'CrysAlis PRO (Agilent, 2011)'
_computing_data_reduction 'CrysAlis PRO (Agilent, 2011)'
_computing_molecular_graphics 'DIAMOND  (Brandenburg, 2007)'
_computing_publication_material 'SHELXL-2014/7 (Sheldrick, 2014)'
_computing_structure_refinement 'SHELXL-2014/7 (Sheldrick, 2014)'
_computing_structure_solution 'SHELXS-2014/7 (Sheldrick, 2014)'
_diffrn_ambient_temperature 100(2)
_diffrn_measured_fraction_theta_full 0.999
_diffrn_measured_fraction_theta_max 0.999
_diffrn_measurement_device_type 'Xcalibur, Ruby'
_diffrn_measurement_method \w
_diffrn_radiation_type MoK\a
_diffrn_radiation_wavelength 0.71073
_diffrn_reflns_av_R_equivalents 0.0799
_diffrn_reflns_av_unetI/netI 0.1683
_diffrn_reflns_Laue_measured_fraction_full 0.999
_diffrn_reflns_Laue_measured_fraction_max 0.999
_diffrn_reflns_limit_h_max 14
_diffrn_reflns_limit_h_min -14
_diffrn_reflns_limit_k_max 15
_diffrn_reflns_limit_k_min -15
_diffrn_reflns_limit_l_max 17
_diffrn_reflns_limit_l_min -17
_diffrn_reflns_number 13756
_diffrn_reflns_point_group_measured_fraction_full 0.999
_diffrn_reflns_point_group_measured_fraction_max 0.999
_diffrn_reflns_theta_full 25.500
_diffrn_reflns_theta_max 26.058
_diffrn_reflns_theta_min 2.862
_diffrn_source 'Enhance (Mo) X-ray Source'
_exptl_absorpt_coefficient_mu 0.624
_exptl_absorpt_correction_T_max 0.948
_exptl_absorpt_correction_T_min 0.897
_exptl_absorpt_correction_type analytical
_exptl_absorpt_process_details
;
CrysAlisPro, Agilent Technologies,
Version 1.171.36.28 (release 01-02-2013 CrysAlis171 .NET)
(compiled Feb  1 2013,16:14:44)
Analytical numeric absorption correction using a multifaceted crystal
model based on expressions derived by R.C. Clark & J.S. Reid.
(Clark, R. C. & Reid, J. S. (1995). Acta Cryst. A51, 887-897)
;
_exptl_crystal_colour colourless
_exptl_crystal_density_diffrn 1.382
_exptl_crystal_description block
_exptl_crystal_F_000 800
_exptl_crystal_size_max 0.240
_exptl_crystal_size_mid 0.110
_exptl_crystal_size_min 0.100
_refine_diff_density_max 0.443
_refine_diff_density_min -0.398
_refine_diff_density_rms 0.081
_refine_ls_extinction_method none
_refine_ls_goodness_of_fit_ref 0.995
_refine_ls_hydrogen_treatment constr
_refine_ls_matrix_type full
_refine_ls_number_parameters 487
_refine_ls_number_reflns 7128
_refine_ls_number_restraints 16
_refine_ls_restrained_S_all 0.998
_refine_ls_R_factor_all 0.1959
_refine_ls_R_factor_gt 0.0846
_refine_ls_shift/su_max 0.000
_refine_ls_shift/su_mean 0.000
_refine_ls_structure_factor_coef Fsqd
_refine_ls_weighting_details 'w=1/[\s^2^(Fo^2^)+(0.0848P)^2^] where P=(Fo^2^+2Fc^2^)/3'
_refine_ls_weighting_scheme calc
_refine_ls_wR_factor_gt 0.1786
_refine_ls_wR_factor_ref 0.2356
_reflns_Friedel_coverage 0.000
_reflns_number_gt 3115
_reflns_number_total 7128
_reflns_threshold_expression 'I > 2\s(I)'
_cod_data_source_file ic6b00489_si_002.cif
_cod_data_source_block 5
_cod_database_code 4347697
_shelx_shelxl_version_number 2014/7
_shelx_space_group_comment
;
The symmetry employed for this shelxl refinement is uniquely defined
by the following loop, which should always be used as a source of
symmetry information in preference to the above space-group names.
They are only intended as comments.
;
_shelx_estimated_absorpt_t_min 0.865
_shelx_estimated_absorpt_t_max 0.940

loop_
_space_group_symop_operation_xyz
'x, y, z'
'-x, -y, -z'

loop_
_atom_site_label
_atom_site_type_symbol
_atom_site_fract_x
_atom_site_fract_y
_atom_site_fract_z
_atom_site_U_iso_or_equiv
_atom_site_adp_type
_atom_site_occupancy
_atom_site_site_symmetry_order
_atom_site_calc_flag
_atom_site_refinement_flags_posn
_atom_site_refinement_flags_adp
_atom_site_refinement_flags_occupancy
_atom_site_disorder_assembly
_atom_site_disorder_group
Ti1 Ti 0.33646(11) 0.56604(11) 0.28068(10) 0.0468(4) Uani 1 1 d . . . . .
Ti2 Ti 0.38662(10) 0.30245(11) 0.22021(9) 0.0479(4) Uani 1 1 d . . . . .
Mg1 Mg 0.60356(19) 0.53001(19) 0.36093(17) 0.0402(6) Uani 1 1 d . . . . .
Mg2 Mg 0.47466(17) 0.63004(17) 0.52944(16) 0.0310(5) Uani 1 1 d . . . . .
Mg3 Mg 0.25900(18) 0.40360(18) 0.38548(17) 0.0386(6) Uani 1 1 d . . . . .
Cl1 Cl 0.79279(18) 0.59653(18) 0.34985(18) 0.0691(6) Uani 1 1 d . . . . .
O1 O 0.4231(3) 0.4634(3) 0.3620(3) 0.0308(9) Uani 1 1 d . . . . .
O2 O 0.3279(3) 0.5491(3) 0.5352(3) 0.0313(9) Uani 1 1 d . . . . .
H2 H 0.2803 0.5924 0.5502 0.047 Uiso 1 1 d R U . . .
O3 O 0.6323(3) 0.6624(3) 0.5128(3) 0.0390(11) Uani 1 1 d . . . . .
H3 H 0.6583 0.7329 0.5236 0.059 Uiso 1 1 d R U . . .
O4 O 0.1968(4) 0.5018(4) 0.3004(3) 0.0442(11) Uani 1 1 d D . . . .
C41 C 0.1044(12) 0.5638(16) 0.3171(10) 0.057(4) Uani 0.678(11) 1 d D . P A 1
H41A H 0.1338 0.6511 0.3434 0.069 Uiso 0.678(11) 1 calc R U P A 1
H41B H 0.0802 0.5498 0.3727 0.069 Uiso 0.678(11) 1 calc R U P A 1
C42 C -0.0002(12) 0.5157(15) 0.2087(11) 0.068(5) Uani 0.678(11) 1 d D . P A 1
H42A H 0.0240 0.5330 0.1553 0.102 Uiso 0.678(11) 1 calc R U P A 1
H42B H -0.0663 0.5539 0.2178 0.102 Uiso 0.678(11) 1 calc R U P A 1
H42C H -0.0265 0.4288 0.1822 0.102 Uiso 0.678(11) 1 calc R U P A 1
C43 C 0.079(2) 0.529(4) 0.275(3) 0.057(4) Uani 0.322(11) 1 d D . P A 2
H43A H 0.0877 0.6094 0.2744 0.069 Uiso 0.322(11) 1 calc R U P A 2
H43B H 0.0544 0.5355 0.3366 0.069 Uiso 0.322(11) 1 calc R U P A 2
C44 C -0.021(3) 0.444(3) 0.170(3) 0.097(15) Uani 0.322(11) 1 d D . P A 2
H44A H -0.0279 0.3629 0.1663 0.146 Uiso 0.322(11) 1 calc R U P A 2
H44B H -0.0041 0.4454 0.1072 0.146 Uiso 0.322(11) 1 calc R U P A 2
H44C H -0.0966 0.4690 0.1673 0.146 Uiso 0.322(11) 1 calc R U P A 2
O5 O 0.3834(4) 0.7000(3) 0.4257(3) 0.0381(10) Uani 1 1 d . . . . .
C51 C 0.4250(10) 0.8187(9) 0.4462(10) 0.062(4) Uani 0.678(11) 1 d D . P A 1
H51A H 0.4639 0.8203 0.3951 0.074 Uiso 0.678(11) 1 calc R U P A 1
H51B H 0.4857 0.8615 0.5224 0.074 Uiso 0.678(11) 1 calc R U P A 1
C52 C 0.321(3) 0.8819(13) 0.4311(14) 0.071(6) Uani 0.678(11) 1 d D . P A 1
H52A H 0.3509 0.9650 0.4458 0.106 Uiso 0.678(11) 1 calc R U P A 1
H52B H 0.2613 0.8401 0.3555 0.106 Uiso 0.678(11) 1 calc R U P A 1
H52C H 0.2830 0.8812 0.4824 0.106 Uiso 0.678(11) 1 calc R U P A 1
C53 C 0.3081(18) 0.7783(18) 0.4592(16) 0.044(7) Uani 0.322(11) 1 d D . P A 2
H53A H 0.3078 0.7797 0.5294 0.053 Uiso 0.322(11) 1 calc R U P A 2
H53B H 0.2251 0.7423 0.4036 0.053 Uiso 0.322(11) 1 calc R U P A 2
C54 C 0.340(7) 0.909(3) 0.475(4) 0.071(6) Uani 0.322(11) 1 d D . P A 2
H54A H 0.2821 0.9520 0.4979 0.106 Uiso 0.322(11) 1 calc R U P A 2
H54B H 0.4210 0.9477 0.5321 0.106 Uiso 0.322(11) 1 calc R U P A 2
H54C H 0.3379 0.9101 0.4059 0.106 Uiso 0.322(11) 1 calc R U P A 2
O6 O 0.5398(4) 0.3709(4) 0.2236(3) 0.0458(11) Uani 1 1 d . . . . .
C61 C 0.5597(11) 0.3542(13) 0.1220(9) 0.080(5) Uani 0.675(11) 1 d D . P B 1
H61A H 0.4870 0.2995 0.0584 0.096 Uiso 0.675(11) 1 calc R U P B 1
H61B H 0.5673 0.4327 0.1177 0.096 Uiso 0.675(11) 1 calc R U P B 1
C62 C 0.6565(12) 0.3102(14) 0.1109(11) 0.075(4) Uani 0.675(11) 1 d D . P B 1
H62A H 0.6600 0.3032 0.0409 0.113 Uiso 0.675(11) 1 calc R U P B 1
H62B H 0.7300 0.3646 0.1717 0.113 Uiso 0.675(11) 1 calc R U P B 1
H62C H 0.6494 0.2310 0.1122 0.113 Uiso 0.675(11) 1 calc R U P B 1
C63 C 0.6274(17) 0.3070(19) 0.1976(15) 0.042(6) Uani 0.325(11) 1 d D . P B 2
H63A H 0.7052 0.3659 0.2341 0.051 Uiso 0.325(11) 1 calc R U P B 2
H63B H 0.6354 0.2504 0.2330 0.051 Uiso 0.325(11) 1 calc R U P B 2
C64 C 0.613(3) 0.243(3) 0.090(2) 0.075(4) Uani 0.325(11) 1 d D . P B 2
H64A H 0.6810 0.2054 0.0886 0.113 Uiso 0.325(11) 1 calc R U P B 2
H64B H 0.5383 0.1807 0.0525 0.113 Uiso 0.325(11) 1 calc R U P B 2
H64C H 0.6086 0.2969 0.0536 0.113 Uiso 0.325(11) 1 calc R U P B 2
O7 O 0.4746(4) 0.2340(3) 0.3197(3) 0.0410(11) Uani 1 1 d . . . . .
C71 C 0.5613(9) 0.1619(8) 0.2993(9) 0.053(3) Uani 0.681(12) 1 d D . P C 1
H71A H 0.6297 0.1820 0.3694 0.064 Uiso 0.681(12) 1 calc R U P C 1
H71B H 0.5925 0.1800 0.2491 0.064 Uiso 0.681(12) 1 calc R U P C 1
C72 C 0.499(4) 0.023(2) 0.246(3) 0.070(7) Uani 0.681(12) 1 d D . P C 1
H72A H 0.5575 -0.0246 0.2322 0.105 Uiso 0.681(12) 1 calc R U P C 1
H72B H 0.4689 0.0056 0.2960 0.105 Uiso 0.681(12) 1 calc R U P C 1
H72C H 0.4317 0.0036 0.1760 0.105 Uiso 0.681(12) 1 calc R U P C 1
C73 C 0.4256(18) 0.1187(17) 0.2996(17) 0.047(7) Uani 0.319(12) 1 d D . P C 2
H73A H 0.3381 0.0962 0.2556 0.056 Uiso 0.319(12) 1 calc R U P C 2
H73B H 0.4403 0.1100 0.3691 0.056 Uiso 0.319(12) 1 calc R U P C 2
C74 C 0.495(10) 0.040(6) 0.232(7) 0.070(7) Uani 0.319(12) 1 d D . P C 2
H74A H 0.4667 -0.0451 0.2134 0.105 Uiso 0.319(12) 1 calc R U P C 2
H74B H 0.4803 0.0510 0.1644 0.105 Uiso 0.319(12) 1 calc R U P C 2
H74C H 0.5816 0.0647 0.2770 0.105 Uiso 0.319(12) 1 calc R U P C 2
O8 O 0.4946(4) 0.6128(4) 0.2796(4) 0.0525(13) Uani 1 1 d . . . . .
C81 C 0.5465(12) 0.7295(12) 0.2798(10) 0.059(3) Uani 0.575(8) 1 d D . P D 1
H81A H 0.4869 0.7803 0.2782 0.071 Uiso 0.575(8) 1 calc R U P D 1
H81B H 0.6192 0.7740 0.3476 0.071 Uiso 0.575(8) 1 calc R U P D 1
C82 C 0.5762(17) 0.703(2) 0.1858(19) 0.105(7) Uani 0.575(8) 1 d D . P D 1
H82A H 0.6096 0.7781 0.1857 0.157 Uiso 0.575(8) 1 calc R U P D 1
H82B H 0.6357 0.6535 0.1881 0.157 Uiso 0.575(8) 1 calc R U P D 1
H82C H 0.5038 0.6597 0.1189 0.157 Uiso 0.575(8) 1 calc R U P D 1
C83 C 0.4988(16) 0.6149(15) 0.1800(14) 0.059(3) Uani 0.425(8) 1 d D . P D 2
H83A H 0.5709 0.5884 0.1698 0.071 Uiso 0.425(8) 1 calc R U P D 2
H83B H 0.4270 0.5589 0.1162 0.071 Uiso 0.425(8) 1 calc R U P D 2
C84 C 0.503(2) 0.731(3) 0.186(3) 0.105(7) Uani 0.425(8) 1 d D . P D 2
H84A H 0.5055 0.7322 0.1175 0.157 Uiso 0.425(8) 1 calc R U P D 2
H84B H 0.4308 0.7571 0.1947 0.157 Uiso 0.425(8) 1 calc R U P D 2
H84C H 0.5744 0.7865 0.2483 0.157 Uiso 0.425(8) 1 calc R U P D 2
O9 O 0.2434(4) 0.2606(4) 0.2468(4) 0.0545(13) Uani 1 1 d D . . . .
C91 C 0.1949(12) 0.1370(14) 0.2418(13) 0.111(6) Uani 0.560(11) 1 d D . P E 1
H91A H 0.2425 0.0793 0.2163 0.133 Uiso 0.560(11) 1 calc R U P E 1
H91B H 0.2016 0.1457 0.3158 0.133 Uiso 0.560(11) 1 calc R U P E 1
C92 C 0.074(2) 0.095(2) 0.168(3) 0.161(8) Uani 0.560(11) 1 d D . P E 1
H92A H 0.0418 0.0172 0.1641 0.241 Uiso 0.560(11) 1 calc R U P E 1
H92B H 0.0272 0.1526 0.1943 0.241 Uiso 0.560(11) 1 calc R U P E 1
H92C H 0.0681 0.0864 0.0951 0.241 Uiso 0.560(11) 1 calc R U P E 1
C93 C 0.1316(14) 0.190(2) 0.1562(15) 0.111(6) Uani 0.440(11) 1 d D . P E 2
H93A H 0.0638 0.2245 0.1688 0.133 Uiso 0.440(11) 1 calc R U P E 2
H93B H 0.1334 0.1896 0.0868 0.133 Uiso 0.440(11) 1 calc R U P E 2
C94 C 0.117(3) 0.073(3) 0.149(4) 0.161(8) Uani 0.440(11) 1 d D . P E 2
H94A H 0.0413 0.0233 0.0879 0.241 Uiso 0.440(11) 1 calc R U P E 2
H94B H 0.1840 0.0392 0.1361 0.241 Uiso 0.440(11) 1 calc R U P E 2
H94C H 0.1147 0.0740 0.2178 0.241 Uiso 0.440(11) 1 calc R U P E 2
O10 O 0.3066(4) 0.4082(4) 0.1525(3) 0.0627(15) Uani 1 1 d . . . . .
C101 C 0.1912(12) 0.3513(14) 0.0502(10) 0.102(6) Uani 0.648(9) 1 d D . P F 1
H10A H 0.1564 0.2747 0.0483 0.123 Uiso 0.648(9) 1 calc R U P F 1
H10B H 0.1347 0.4041 0.0610 0.123 Uiso 0.648(9) 1 calc R U P F 1
C102 C 0.1915(13) 0.3305(17) -0.0374(10) 0.088(6) Uani 0.648(9) 1 d D . P F 1
H10C H 0.1095 0.2941 -0.0928 0.131 Uiso 0.648(9) 1 calc R U P F 1
H10D H 0.2216 0.4051 -0.0399 0.131 Uiso 0.648(9) 1 calc R U P F 1
H10E H 0.2435 0.2748 -0.0527 0.131 Uiso 0.648(9) 1 calc R U P F 1
C103 C 0.307(2) 0.420(3) 0.0534(17) 0.102(6) Uani 0.352(9) 1 d D . P F 2
H10F H 0.3202 0.5084 0.0784 0.123 Uiso 0.352(9) 1 calc R U P F 2
H10G H 0.3860 0.4029 0.0543 0.123 Uiso 0.352(9) 1 calc R U P F 2
C104 C 0.253(2) 0.388(3) -0.0412(18) 0.088(6) Uani 0.352(9) 1 d D . P F 2
H10H H 0.2973 0.4269 -0.0711 0.131 Uiso 0.352(9) 1 calc R U P F 2
H10I H 0.2417 0.3007 -0.0781 0.131 Uiso 0.352(9) 1 calc R U P F 2
H10J H 0.1744 0.4085 -0.0535 0.131 Uiso 0.352(9) 1 calc R U P F 2
O11 O 0.2596(5) 0.6377(5) 0.1979(4) 0.0710(16) Uani 1 1 d D . . . .
C111 C 0.242(3) 0.706(3) 0.130(3) 0.106(6) Uani 0.432(17) 1 d D . P G 1
H11F H 0.3110 0.7747 0.1649 0.128 Uiso 0.432(17) 1 calc R U P G 1
H11G H 0.2392 0.6538 0.0570 0.128 Uiso 0.432(17) 1 calc R U P G 1
C112 C 0.131(3) 0.750(5) 0.117(8) 0.103(9) Uani 0.432(17) 1 d D . P G 1
H11H H 0.1243 0.7948 0.0712 0.155 Uiso 0.432(17) 1 calc R U P G 1
H11I H 0.0620 0.6824 0.0812 0.155 Uiso 0.432(17) 1 calc R U P G 1
H11J H 0.1339 0.8033 0.1892 0.155 Uiso 0.432(17) 1 calc R U P G 1
C113 C 0.1751(18) 0.636(2) 0.0970(16) 0.106(6) Uani 0.568(17) 1 d D . P G 2
H11A H 0.0932 0.5933 0.0788 0.128 Uiso 0.568(17) 1 calc R U P G 2
H11B H 0.1996 0.5973 0.0347 0.128 Uiso 0.568(17) 1 calc R U P G 2
C114 C 0.180(2) 0.764(3) 0.122(5) 0.103(9) Uani 0.568(17) 1 d D . P G 2
H11C H 0.1253 0.7721 0.0577 0.155 Uiso 0.568(17) 1 calc R U P G 2
H11D H 0.1567 0.8009 0.1845 0.155 Uiso 0.568(17) 1 calc R U P G 2
H11E H 0.2623 0.8048 0.1406 0.155 Uiso 0.568(17) 1 calc R U P G 2
O12 O 0.3481(4) 0.1751(5) 0.0927(4) 0.0739(17) Uani 1 1 d . . . . .
C121 C 0.3472(11) 0.0994(11) -0.0127(9) 0.079(4) Uani 0.715(11) 1 d D . P H 1
H12A H 0.3435 0.1469 -0.0563 0.095 Uiso 0.715(11) 1 calc R U P H 1
H12B H 0.4233 0.0718 -0.0018 0.095 Uiso 0.715(11) 1 calc R U P H 1
C122 C 0.250(3) -0.0014(16) -0.0725(14) 0.127(8) Uani 0.715(11) 1 d D . P H 1
H12C H 0.2546 -0.0494 -0.1433 0.190 Uiso 0.715(11) 1 calc R U P H 1
H12D H 0.2545 -0.0500 -0.0306 0.190 Uiso 0.715(11) 1 calc R U P H 1
H12E H 0.1746 0.0251 -0.0852 0.190 Uiso 0.715(11) 1 calc R U P H 1
C123 C 0.269(3) 0.042(3) 0.013(2) 0.079(4) Uani 0.285(11) 1 d D . P H 2
H12F H 0.3045 -0.0181 0.0359 0.095 Uiso 0.285(11) 1 calc R U P H 2
H12G H 0.1853 0.0348 0.0089 0.095 Uiso 0.285(11) 1 calc R U P H 2
C124 C 0.275(10) 0.033(5) -0.087(4) 0.127(8) Uani 0.285(11) 1 d D . P H 2
H12H H 0.2297 -0.0458 -0.1456 0.190 Uiso 0.285(11) 1 calc R U P H 2
H12I H 0.2416 0.0958 -0.1061 0.190 Uiso 0.285(11) 1 calc R U P H 2
H12J H 0.3595 0.0435 -0.0795 0.190 Uiso 0.285(11) 1 calc R U P H 2
O13 O 0.1068(4) 0.3493(4) 0.4079(4) 0.0568(13) Uani 1 1 d . . . . .
H13 H 0.1304 0.3445 0.4687 0.085 Uiso 1 1 d R U . I .
C131 C -0.0221(17) 0.335(3) 0.365(3) 0.069(7) Uani 0.55(5) 1 d . . P I 1
H13A H -0.0518 0.3109 0.2842 0.082 Uiso 0.55(5) 1 calc R U P I 1
H13B H -0.0426 0.4120 0.3986 0.082 Uiso 0.55(5) 1 calc R U P I 1
C132 C -0.083(2) 0.241(3) 0.3867(18) 0.070(8) Uani 0.55(5) 1 d . . P I 1
H13C H -0.1702 0.2329 0.3564 0.106 Uiso 0.55(5) 1 calc R U P I 1
H13D H -0.0640 0.1639 0.3519 0.106 Uiso 0.55(5) 1 calc R U P I 1
H13E H -0.0548 0.2649 0.4663 0.106 Uiso 0.55(5) 1 calc R U P I 1
C133 C -0.010(3) 0.269(5) 0.340(3) 0.079(10) Uani 0.45(5) 1 d . . P I 2
H13F H -0.0046 0.1858 0.3289 0.094 Uiso 0.45(5) 1 calc R U P I 2
H13G H -0.0400 0.2716 0.2670 0.094 Uiso 0.45(5) 1 calc R U P I 2
C134 C -0.095(2) 0.307(4) 0.395(2) 0.070(9) Uani 0.45(5) 1 d . . P I 2
H13H H -0.1745 0.2529 0.3499 0.105 Uiso 0.45(5) 1 calc R U P I 2
H13I H -0.0655 0.3034 0.4672 0.105 Uiso 0.45(5) 1 calc R U P I 2
H13J H -0.1008 0.3890 0.4056 0.105 Uiso 0.45(5) 1 calc R U P I 2
O14 O -0.004(2) 0.082(3) 0.653(2) 0.48(2) Uani 1 1 d . . . . .
H14 H -0.0034 0.1299 0.7134 0.723 Uiso 1 1 calc R U . . .
C141 C 0.114(3) 0.0923(19) 0.6553(16) 0.33(2) Uani 1 1 d . . . . .
H14A H 0.1466 0.0247 0.6660 0.396 Uiso 1 1 calc R U . . .
H14B H 0.1664 0.1682 0.7165 0.396 Uiso 1 1 calc R U . . .
C142 C 0.106(3) 0.0902(16) 0.5363(18) 0.41(2) Uani 1 1 d . . . . .
H14C H 0.0225 0.0827 0.4907 0.609 Uiso 1 1 d R U . . .
H14D H 0.1557 0.1649 0.5491 0.609 Uiso 1 1 d R U . . .
H14E H 0.1355 0.0219 0.4985 0.609 Uiso 1 1 d R U . . .

loop_
_atom_site_aniso_label
_atom_site_aniso_U_11
_atom_site_aniso_U_22
_atom_site_aniso_U_33
_atom_site_aniso_U_23
_atom_site_aniso_U_13
_atom_site_aniso_U_12
Ti1 0.0442(8) 0.0726(9) 0.0422(7) 0.0357(7) 0.0207(6) 0.0354(7)
Ti2 0.0311(7) 0.0626(9) 0.0347(7) 0.0067(6) 0.0078(6) 0.0193(6)
Mg1 0.0370(13) 0.0527(14) 0.0467(13) 0.0301(12) 0.0216(11) 0.0230(11)
Mg2 0.0257(11) 0.0362(11) 0.0358(11) 0.0178(10) 0.0134(9) 0.0122(9)
Mg3 0.0239(12) 0.0435(13) 0.0428(12) 0.0137(11) 0.0108(10) 0.0088(10)
Cl1 0.0604(14) 0.0839(14) 0.1003(16) 0.0533(13) 0.0562(13) 0.0287(11)
O1 0.028(2) 0.040(2) 0.029(2) 0.0166(19) 0.0118(19) 0.0134(18)
O2 0.022(2) 0.040(2) 0.038(2) 0.020(2) 0.0139(19) 0.0160(18)
O3 0.031(3) 0.037(2) 0.059(3) 0.026(2) 0.021(2) 0.0098(19)
O4 0.033(3) 0.060(3) 0.041(3) 0.018(2) 0.016(2) 0.025(2)
C41 0.064(8) 0.073(12) 0.038(10) 0.020(9) 0.020(7) 0.037(8)
C42 0.032(8) 0.121(15) 0.041(9) 0.031(9) 0.000(7) 0.034(9)
C43 0.064(8) 0.073(12) 0.038(10) 0.020(9) 0.020(7) 0.037(8)
C44 0.08(2) 0.08(2) 0.06(2) 0.005(19) -0.027(19) -0.03(2)
O5 0.041(3) 0.044(3) 0.048(3) 0.030(2) 0.024(2) 0.022(2)
C51 0.057(8) 0.068(8) 0.087(9) 0.055(7) 0.032(7) 0.024(6)
C52 0.076(14) 0.056(9) 0.088(17) 0.038(10) 0.028(15) 0.030(10)
C53 0.044(14) 0.061(15) 0.045(13) 0.029(12) 0.029(11) 0.026(11)
C54 0.076(14) 0.056(9) 0.088(17) 0.038(10) 0.028(15) 0.030(10)
O6 0.046(3) 0.066(3) 0.040(3) 0.026(2) 0.026(2) 0.031(2)
C61 0.073(9) 0.142(12) 0.036(7) 0.034(7) 0.031(6) 0.060(8)
C62 0.062(10) 0.087(12) 0.065(8) 0.005(8) 0.044(8) -0.002(8)
C63 0.029(12) 0.083(16) 0.047(13) 0.045(12) 0.027(10) 0.036(11)
C64 0.062(10) 0.087(12) 0.065(8) 0.005(8) 0.044(8) -0.002(8)
O7 0.031(3) 0.039(3) 0.047(3) 0.012(2) 0.014(2) 0.012(2)
C71 0.036(6) 0.049(7) 0.090(9) 0.030(6) 0.039(6) 0.024(5)
C72 0.099(8) 0.036(10) 0.093(12) 0.027(7) 0.053(10) 0.038(8)
C73 0.042(14) 0.042(14) 0.051(13) 0.015(11) 0.019(11) -0.007(11)
C74 0.099(8) 0.036(10) 0.093(12) 0.027(7) 0.053(10) 0.038(8)
O8 0.065(3) 0.081(3) 0.065(3) 0.060(3) 0.049(3) 0.045(3)
C81 0.053(7) 0.076(8) 0.064(7) 0.045(6) 0.020(6) 0.033(6)
C82 0.082(16) 0.148(16) 0.117(10) 0.099(11) 0.033(15) 0.003(13)
C83 0.053(7) 0.076(8) 0.064(7) 0.045(6) 0.020(6) 0.033(6)
C84 0.082(16) 0.148(16) 0.117(10) 0.099(11) 0.033(15) 0.003(13)
O9 0.028(3) 0.045(3) 0.060(3) -0.005(2) 0.015(2) -0.005(2)
C91 0.023(7) 0.155(15) 0.077(10) -0.021(10) 0.012(6) -0.009(8)
C92 0.11(2) 0.122(15) 0.204(19) -0.031(13) 0.120(16) 0.005(12)
C93 0.023(7) 0.155(15) 0.077(10) -0.021(10) 0.012(6) -0.009(8)
C94 0.11(2) 0.122(15) 0.204(19) -0.031(13) 0.120(16) 0.005(12)
O10 0.057(3) 0.091(4) 0.023(2) 0.011(2) 0.002(2) 0.051(3)
C101 0.069(8) 0.136(12) 0.048(7) -0.007(8) -0.001(7) 0.079(9)
C102 0.055(11) 0.165(18) 0.039(5) 0.042(8) 0.008(7) 0.055(11)
C103 0.069(8) 0.136(12) 0.048(7) -0.007(8) -0.001(7) 0.079(9)
C104 0.055(11) 0.165(18) 0.039(5) 0.042(8) 0.008(7) 0.055(11)
O11 0.081(4) 0.120(4) 0.062(3) 0.070(3) 0.042(3) 0.068(3)
C111 0.056(13) 0.16(2) 0.131(15) 0.114(17) 0.008(11) 0.026(11)
C112 0.07(2) 0.134(13) 0.116(11) 0.090(12) 0.00(3) 0.043(17)
C113 0.056(13) 0.16(2) 0.131(15) 0.114(17) 0.008(11) 0.026(11)
C114 0.07(2) 0.134(13) 0.116(11) 0.090(12) 0.00(3) 0.043(17)
O12 0.041(3) 0.087(4) 0.043(3) -0.015(3) 0.000(2) 0.029(3)
C121 0.076(9) 0.085(9) 0.043(6) -0.005(6) 0.020(6) 0.018(7)
C122 0.20(2) 0.055(14) 0.062(9) -0.008(8) 0.020(11) -0.009(15)
C123 0.076(9) 0.085(9) 0.043(6) -0.005(6) 0.020(6) 0.018(7)
C124 0.20(2) 0.055(14) 0.062(9) -0.008(8) 0.020(11) -0.009(15)
O13 0.034(3) 0.053(3) 0.074(3) 0.016(3) 0.023(3) 0.007(2)
C131 0.018(9) 0.062(15) 0.107(18) 0.017(14) 0.023(9) 0.008(10)
C132 0.049(11) 0.052(16) 0.075(12) -0.007(12) 0.025(9) -0.013(11)
C133 0.047(15) 0.10(3) 0.083(17) 0.02(2) 0.035(12) 0.012(17)
C134 0.034(12) 0.038(16) 0.108(17) -0.004(15) 0.033(11) -0.008(12)
O14 0.53(4) 0.64(4) 0.34(3) 0.16(3) 0.20(3) 0.48(4)
C141 0.47(5) 0.23(2) 0.123(15) 0.043(16) 0.00(2) -0.17(3)
C142 0.82(7) 0.30(3) 0.23(2) 0.15(2) 0.26(4) 0.42(4)

loop_
_atom_type_symbol
_atom_type_description
_atom_type_scat_dispersion_real
_atom_type_scat_dispersion_imag
_atom_type_scat_source
C C 0.0033 0.0016 'International Tables Vol C Tables 4.2.6.8 and 6.1.1.4'
H H 0.0000 0.0000 'International Tables Vol C Tables 4.2.6.8 and 6.1.1.4'
O O 0.0106 0.0060 'International Tables Vol C Tables 4.2.6.8 and 6.1.1.4'
Mg Mg 0.0486 0.0363 'International Tables Vol C Tables 4.2.6.8 and 6.1.1.4'
Cl Cl 0.1484 0.1585 'International Tables Vol C Tables 4.2.6.8 and 6.1.1.4'
Ti Ti 0.2776 0.4457 'International Tables Vol C Tables 4.2.6.8 and 6.1.1.4'

loop_
_geom_angle_atom_site_label_1
_geom_angle_atom_site_label_2
_geom_angle_atom_site_label_3
_geom_angle
_geom_angle_site_symmetry_1
_geom_angle_site_symmetry_3
O11 Ti1 O4 96.5(2) . .
O11 Ti1 O8 95.8(2) . .
O4 Ti1 O8 167.69(18) . .
O11 Ti1 O5 98.4(2) . .
O4 Ti1 O5 88.84(17) . .
O8 Ti1 O5 89.72(19) . .
O11 Ti1 O10 94.9(2) . .
O4 Ti1 O10 89.1(2) . .
O8 Ti1 O10 89.5(2) . .
O5 Ti1 O10 166.73(18) . .
O11 Ti1 O1 173.5(2) . .
O4 Ti1 O1 83.63(16) . .
O8 Ti1 O1 84.11(16) . .
O5 Ti1 O1 88.17(15) . .
O10 Ti1 O1 78.58(16) . .
O11 Ti1 Mg2 137.93(18) . .
O4 Ti1 Mg2 85.36(13) . .
O8 Ti1 Mg2 85.75(14) . .
O5 Ti1 Mg2 39.57(12) . .
O10 Ti1 Mg2 127.17(14) . .
O1 Ti1 Mg2 48.59(11) . .
O11 Ti1 Mg3 134.90(18) . .
O4 Ti1 Mg3 38.53(13) . .
O8 Ti1 Mg3 129.17(13) . .
O5 Ti1 Mg3 86.35(12) . .
O10 Ti1 Mg3 83.91(15) . .
O1 Ti1 Mg3 45.15(10) . .
Mg2 Ti1 Mg3 60.41(6) . .
O11 Ti1 Mg1 134.04(17) . .
O4 Ti1 Mg1 129.34(13) . .
O8 Ti1 Mg1 38.36(12) . .
O5 Ti1 Mg1 87.28(14) . .
O10 Ti1 Mg1 83.88(14) . .
O1 Ti1 Mg1 45.78(10) . .
Mg2 Ti1 Mg1 61.07(6) . .
Mg3 Ti1 Mg1 90.81(6) . .
O11 Ti1 Ti2 132.36(18) . .
O4 Ti1 Ti2 85.70(13) . .
O8 Ti1 Ti2 85.76(14) . .
O5 Ti1 Ti2 129.29(12) . .
O10 Ti1 Ti2 37.45(13) . .
O1 Ti1 Ti2 41.12(10) . .
Mg2 Ti1 Ti2 89.72(6) . .
Mg3 Ti1 Ti2 59.62(5) . .
Mg1 Ti1 Ti2 59.53(6) . .
O12 Ti2 O6 95.2(2) . .
O12 Ti2 O9 96.4(2) . .
O6 Ti2 O9 168.26(18) . .
O12 Ti2 O7 98.6(2) . .
O6 Ti2 O7 88.78(18) . .
O9 Ti2 O7 88.41(19) . .
O12 Ti2 O10 95.4(2) . .
O6 Ti2 O10 89.9(2) . .
O9 Ti2 O10 90.1(2) . .
O7 Ti2 O10 166.04(17) . .
O12 Ti2 O1 174.0(2) . .
O6 Ti2 O1 84.73(16) . .
O9 Ti2 O1 83.76(16) . .
O7 Ti2 O1 87.43(16) . .
O10 Ti2 O1 78.62(16) . .
O12 Ti2 Mg2 137.53(18) . 2_666
O6 Ti2 Mg2 85.81(13) . 2_666
O9 Ti2 Mg2 84.84(14) . 2_666
O7 Ti2 Mg2 38.95(12) . 2_666
O10 Ti2 Mg2 127.09(14) . 2_666
O1 Ti2 Mg2 48.47(11) . 2_666
O12 Ti2 Mg3 135.03(17) . .
O6 Ti2 Mg3 129.64(13) . .
O9 Ti2 Mg3 38.77(13) . .
O7 Ti2 Mg3 86.46(13) . .
O10 Ti2 Mg3 83.73(14) . .
O1 Ti2 Mg3 45.01(10) . .
Mg2 Ti2 Mg3 60.54(6) 2_666 .
O12 Ti2 Mg1 133.86(18) . .
O6 Ti2 Mg1 38.71(13) . .
O9 Ti2 Mg1 129.66(13) . .
O7 Ti2 Mg1 86.00(13) . .
O10 Ti2 Mg1 84.26(15) . .
O1 Ti2 Mg1 46.06(11) . .
Mg2 Ti2 Mg1 60.76(6) 2_666 .
Mg3 Ti2 Mg1 90.93(7) . .
O12 Ti2 Ti1 132.86(18) . .
O6 Ti2 Ti1 86.39(13) . .
O9 Ti2 Ti1 86.46(14) . .
O7 Ti2 Ti1 128.56(13) . .
O10 Ti2 Ti1 37.48(13) . .
O1 Ti2 Ti1 41.13(10) . .
Mg2 Ti2 Ti1 89.61(6) 2_666 .
Mg3 Ti2 Ti1 59.39(5) . .
Mg1 Ti2 Ti1 59.95(5) . .
O8 Mg1 O2 161.34(19) . 2_666
O8 Mg1 O6 91.5(2) . .
O2 Mg1 O6 93.56(17) 2_666 .
O8 Mg1 O3 92.59(18) . .
O2 Mg1 O3 77.35(16) 2_666 .
O6 Mg1 O3 161.91(18) . .
O8 Mg1 O1 78.41(16) . .
O2 Mg1 O1 85.00(15) 2_666 .
O6 Mg1 O1 78.72(17) . .
O3 Mg1 O1 84.86(15) . .
O8 Mg1 Cl1 100.28(15) . .
O2 Mg1 Cl1 96.66(14) 2_666 .
O6 Mg1 Cl1 98.87(15) . .
O3 Mg1 Cl1 97.72(14) . .
O1 Mg1 Cl1 177.19(14) . .
O8 Mg1 Ti2 85.35(15) . .
O2 Mg1 Ti2 88.04(13) 2_666 .
O6 Mg1 Ti2 36.69(12) . .
O3 Mg1 Ti2 126.25(13) . .
O1 Mg1 Ti2 42.07(10) . .
Cl1 Mg1 Ti2 135.56(10) . .
O8 Mg1 Mg3 132.34(16) . 2_666
O2 Mg1 Mg3 39.43(11) 2_666 2_666
O6 Mg1 Mg3 132.98(15) . 2_666
O3 Mg1 Mg3 39.76(12) . 2_666
O1 Mg1 Mg3 92.74(12) . 2_666
Cl1 Mg1 Mg3 89.97(9) . 2_666
Ti2 Mg1 Mg3 118.52(8) . 2_666
O8 Mg1 Ti1 36.60(12) . .
O2 Mg1 Ti1 126.06(13) 2_666 .
O6 Mg1 Ti1 85.44(14) . .
O3 Mg1 Ti1 87.40(13) . .
O1 Mg1 Ti1 41.85(10) . .
Cl1 Mg1 Ti1 136.87(9) . .
Ti2 Mg1 Ti1 60.53(6) . .
Mg3 Mg1 Ti1 118.13(8) 2_666 .
O8 Mg1 Mg2 125.53(15) . 2_666
O2 Mg1 Mg2 37.87(11) 2_666 2_666
O6 Mg1 Mg2 82.91(14) . 2_666
O3 Mg1 Mg2 80.36(12) . 2_666
O1 Mg1 Mg2 47.29(10) . 2_666
Cl1 Mg1 Mg2 134.16(10) . 2_666
Ti2 Mg1 Mg2 59.03(6) . 2_666
Mg3 Mg1 Mg2 59.49(7) 2_666 2_666
Ti1 Mg1 Mg2 88.96(7) . 2_666
O8 Mg1 Mg2 82.30(13) . .
O2 Mg1 Mg2 80.14(12) 2_666 .
O6 Mg1 Mg2 125.49(15) . .
O3 Mg1 Mg2 38.08(11) . .
O1 Mg1 Mg2 46.90(11) . .
Cl1 Mg1 Mg2 135.58(10) . .
Ti2 Mg1 Mg2 88.81(7) . .
Mg3 Mg1 Mg2 59.65(6) 2_666 .
Ti1 Mg1 Mg2 58.49(6) . .
Mg2 Mg1 Mg2 59.38(7) 2_666 .
O2 Mg2 O7 94.77(17) . 2_666
O2 Mg2 O3 163.00(17) . .
O7 Mg2 O3 95.52(18) 2_666 .
O2 Mg2 O5 95.35(17) . .
O7 Mg2 O5 103.73(18) 2_666 .
O3 Mg2 O5 95.29(17) . .
O2 Mg2 O1 84.50(15) . .
O7 Mg2 O1 175.38(18) 2_666 .
O3 Mg2 O1 84.15(16) . .
O5 Mg2 O1 80.89(16) . .
O2 Mg2 O1 84.18(15) . 2_666
O7 Mg2 O1 80.36(16) 2_666 2_666
O3 Mg2 O1 84.26(16) . 2_666
O5 Mg2 O1 175.91(17) . 2_666
O1 Mg2 O1 95.03(13) . 2_666
O2 Mg2 Ti1 90.52(13) . .
O7 Mg2 Ti1 141.69(14) 2_666 .
O3 Mg2 Ti1 89.75(13) . .
O5 Mg2 Ti1 37.96(12) . .
O1 Mg2 Ti1 42.93(10) . .
O1 Mg2 Ti1 137.95(12) 2_666 .
O2 Mg2 Ti2 89.72(13) . 2_666
O7 Mg2 Ti2 37.63(12) 2_666 2_666
O3 Mg2 Ti2 90.21(14) . 2_666
O5 Mg2 Ti2 141.36(14) . 2_666
O1 Mg2 Ti2 137.75(12) . 2_666
O1 Mg2 Ti2 42.72(10) 2_666 2_666
Ti1 Mg2 Ti2 179.31(8) . 2_666
O2 Mg2 Mg3 39.61(11) . .
O7 Mg2 Mg3 134.38(14) 2_666 .
O3 Mg2 Mg3 128.64(14) . .
O5 Mg2 Mg3 85.10(14) . .
O1 Mg2 Mg3 45.06(10) . .
O1 Mg2 Mg3 92.00(11) 2_666 .
Ti1 Mg2 Mg3 60.28(7) . .
Ti2 Mg2 Mg3 120.23(8) 2_666 .
O2 Mg2 Mg2 81.60(13) . 2_666
O7 Mg2 Mg2 127.82(16) 2_666 2_666
O3 Mg2 Mg2 81.40(13) . 2_666
O5 Mg2 Mg2 128.46(16) . 2_666
O1 Mg2 Mg2 47.57(10) . 2_666
O1 Mg2 Mg2 47.46(10) 2_666 2_666
Ti1 Mg2 Mg2 90.50(9) . 2_666
Ti2 Mg2 Mg2 90.18(9) 2_666 2_666
Mg3 Mg2 Mg2 60.22(7) . 2_666
O2 Mg2 Mg3 128.38(13) . 2_666
O7 Mg2 Mg3 85.18(14) 2_666 2_666
O3 Mg2 Mg3 39.60(12) . 2_666
O5 Mg2 Mg3 134.89(14) . 2_666
O1 Mg2 Mg3 91.69(12) . 2_666
O1 Mg2 Mg3 44.80(10) 2_666 2_666
Ti1 Mg2 Mg3 120.13(8) . 2_666
Ti2 Mg2 Mg3 60.15(6) 2_666 2_666
Mg3 Mg2 Mg3 119.96(7) . 2_666
Mg2 Mg2 Mg3 59.73(8) 2_666 2_666
O2 Mg2 Mg1 38.65(11) . 2_666
O7 Mg2 Mg1 84.61(14) 2_666 2_666
O3 Mg2 Mg1 129.37(14) . 2_666
O5 Mg2 Mg1 134.00(15) . 2_666
O1 Mg2 Mg1 92.03(11) . 2_666
O1 Mg2 Mg1 45.69(10) 2_666 2_666
Ti1 Mg2 Mg1 120.29(8) . 2_666
Ti2 Mg2 Mg1 60.21(6) 2_666 2_666
Mg3 Mg2 Mg1 60.02(7) . 2_666
Mg2 Mg2 Mg1 60.57(7) 2_666 2_666
Mg3 Mg2 Mg1 90.39(8) 2_666 2_666
O4 Mg3 O9 92.4(2) . .
O4 Mg3 O2 93.95(17) . .
O9 Mg3 O2 162.91(19) . .
O4 Mg3 O3 163.63(19) . 2_666
O9 Mg3 O3 92.68(19) . 2_666
O2 Mg3 O3 77.16(16) . 2_666
O4 Mg3 O13 100.5(2) . .
O9 Mg3 O13 101.07(19) . .
O2 Mg3 O13 93.37(18) . .
O3 Mg3 O13 93.79(19) 2_666 .
O4 Mg3 O1 79.35(16) . .
O9 Mg3 O1 79.30(16) . .
O2 Mg3 O1 86.27(15) . .
O3 Mg3 O1 86.30(15) 2_666 .
O13 Mg3 O1 179.6(2) . .
O4 Mg3 Ti1 37.03(12) . .
O9 Mg3 Ti1 86.63(15) . .
O2 Mg3 Ti1 88.88(12) . .
O3 Mg3 Ti1 127.89(13) 2_666 .
O13 Mg3 Ti1 137.47(16) . .
O1 Mg3 Ti1 42.38(10) . .
O4 Mg3 Mg2 83.36(14) . .
O9 Mg3 Mg2 126.91(15) . .
O2 Mg3 Mg2 38.63(11) . .
O3 Mg3 Mg2 81.16(13) 2_666 .
O13 Mg3 Mg2 131.82(15) . .
O1 Mg3 Mg2 47.82(11) . .
Ti1 Mg3 Mg2 59.31(6) . .
O4 Mg3 Ti2 85.83(13) . .
O9 Mg3 Ti2 37.08(13) . .
O2 Mg3 Ti2 127.72(13) . .
O3 Mg3 Ti2 88.83(13) 2_666 .
O13 Mg3 Ti2 138.15(15) . .
O1 Mg3 Ti2 42.23(10) . .
Ti1 Mg3 Ti2 60.99(5) . .
Mg2 Mg3 Ti2 89.88(7) . .
O4 Mg3 Mg2 126.85(15) . 2_666
O9 Mg3 Mg2 82.65(15) . 2_666
O2 Mg3 Mg2 80.86(13) . 2_666
O3 Mg3 Mg2 38.80(11) 2_666 2_666
O13 Mg3 Mg2 132.47(16) . 2_666
O1 Mg3 Mg2 47.64(10) . 2_666
Ti1 Mg3 Mg2 89.83(7) . 2_666
Mg2 Mg3 Mg2 60.04(7) . 2_666
Ti2 Mg3 Mg2 59.31(6) . 2_666
O4 Mg3 Mg1 133.20(15) . 2_666
O9 Mg3 Mg1 132.42(17) . 2_666
O2 Mg3 Mg1 39.25(11) . 2_666
O3 Mg3 Mg1 39.75(12) 2_666 2_666
O13 Mg3 Mg1 85.37(16) . 2_666
O1 Mg3 Mg1 94.46(12) . 2_666
Ti1 Mg3 Mg1 119.79(8) . 2_666
Mg2 Mg3 Mg1 60.49(7) . 2_666
Ti2 Mg3 Mg1 119.98(8) . 2_666
Mg2 Mg3 Mg1 60.67(7) 2_666 2_666
Ti2 O1 Ti1 97.74(15) . .
Ti2 O1 Mg3 92.77(15) . .
Ti1 O1 Mg3 92.47(15) . .
Ti2 O1 Mg1 91.87(15) . .
Ti1 O1 Mg1 92.37(14) . .
Mg3 O1 Mg1 172.79(19) . .
Ti2 O1 Mg2 173.77(19) . .
Ti1 O1 Mg2 88.48(14) . .
Mg3 O1 Mg2 87.13(14) . .
Mg1 O1 Mg2 87.67(14) . .
Ti2 O1 Mg2 88.80(14) . 2_666
Ti1 O1 Mg2 173.44(19) . 2_666
Mg3 O1 Mg2 87.56(14) . 2_666
Mg1 O1 Mg2 87.02(14) . 2_666
Mg2 O1 Mg2 84.97(13) . 2_666
Mg2 O2 Mg1 103.49(18) . 2_666
Mg2 O2 Mg3 101.76(17) . .
Mg1 O2 Mg3 101.32(17) 2_666 .
Mg2 O2 H2 116.0 . .
Mg1 O2 H2 116.1 2_666 .
Mg3 O2 H2 116.0 . .
Mg2 O3 Mg1 103.08(18) . .
Mg2 O3 Mg3 101.61(18) . 2_666
Mg1 O3 Mg3 100.50(18) . 2_666
Mg2 O3 H3 116.4 . .
Mg1 O3 H3 116.4 . .
Mg3 O3 H3 116.4 2_666 .
C41 O4 Ti1 125.0(9) . .
C43 O4 Ti1 129(2) . .
C41 O4 Mg3 120.5(8) . .
C43 O4 Mg3 126(2) . .
Ti1 O4 Mg3 104.44(19) . .
O4 C41 C42 107.3(9) . .
O4 C41 H41A 110.3 . .
C42 C41 H41A 110.3 . .
O4 C41 H41B 110.3 . .
C42 C41 H41B 110.3 . .
H41A C41 H41B 108.5 . .
C41 C42 H42A 109.5 . .
C41 C42 H42B 109.5 . .
H42A C42 H42B 109.5 . .
C41 C42 H42C 109.5 . .
H42A C42 H42C 109.5 . .
H42B C42 H42C 109.5 . .
O4 C43 C44 118(3) . .
O4 C43 H43A 107.7 . .
C44 C43 H43A 107.7 . .
O4 C43 H43B 107.7 . .
C44 C43 H43B 107.7 . .
H43A C43 H43B 107.1 . .
C43 C44 H44A 109.5 . .
C43 C44 H44B 109.5 . .
H44A C44 H44B 109.5 . .
C43 C44 H44C 109.5 . .
H44A C44 H44C 109.5 . .
H44B C44 H44C 109.5 . .
C51 O5 Ti1 122.9(5) . .
C53 O5 Ti1 125.3(9) . .
C51 O5 Mg2 119.9(5) . .
C53 O5 Mg2 118.2(8) . .
Ti1 O5 Mg2 102.46(18) . .
O5 C51 C52 110.2(13) . .
O5 C51 H51A 109.6 . .
C52 C51 H51A 109.6 . .
O5 C51 H51B 109.6 . .
C52 C51 H51B 109.6 . .
H51A C51 H51B 108.1 . .
C51 C52 H52A 109.5 . .
C51 C52 H52B 109.5 . .
H52A C52 H52B 109.5 . .
C51 C52 H52C 109.5 . .
H52A C52 H52C 109.5 . .
H52B C52 H52C 109.5 . .
O5 C53 C54 118(3) . .
O5 C53 H53A 107.8 . .
C54 C53 H53A 107.8 . .
O5 C53 H53B 107.8 . .
C54 C53 H53B 107.8 . .
H53A C53 H53B 107.2 . .
C53 C54 H54A 109.5 . .
C53 C54 H54B 109.5 . .
H54A C54 H54B 109.5 . .
C53 C54 H54C 109.5 . .
H54A C54 H54C 109.5 . .
H54B C54 H54C 109.5 . .
C63 O6 Ti2 126.4(9) . .
C61 O6 Ti2 122.3(6) . .
C63 O6 Mg1 116.5(9) . .
C61 O6 Mg1 122.9(6) . .
Ti2 O6 Mg1 104.60(19) . .
C62 C61 O6 117.1(11) . .
C62 C61 H61A 108.0 . .
O6 C61 H61A 108.0 . .
C62 C61 H61B 108.0 . .
O6 C61 H61B 108.0 . .
H61A C61 H61B 107.3 . .
C61 C62 H62A 109.5 . .
C61 C62 H62B 109.5 . .
H62A C62 H62B 109.5 . .
C61 C62 H62C 109.5 . .
H62A C62 H62C 109.5 . .
H62B C62 H62C 109.5 . .
C64 C63 O6 121(2) . .
C64 C63 H63A 107.1 . .
O6 C63 H63A 107.1 . .
C64 C63 H63B 107.1 . .
O6 C63 H63B 107.1 . .
H63A C63 H63B 106.8 . .
C63 C64 H64A 109.5 . .
C63 C64 H64B 109.5 . .
H64A C64 H64B 109.5 . .
C63 C64 H64C 109.5 . .
H64A C64 H64C 109.5 . .
H64B C64 H64C 109.5 . .
C73 O7 Ti2 117.8(9) . .
C71 O7 Ti2 123.6(5) . .
C73 O7 Mg2 120.9(9) . 2_666
C71 O7 Mg2 117.4(5) . 2_666
Ti2 O7 Mg2 103.41(19) . 2_666
O7 C71 C72 109.9(15) . .
O7 C71 H71A 109.7 . .
C72 C71 H71A 109.7 . .
O7 C71 H71B 109.7 . .
C72 C71 H71B 109.7 . .
H71A C71 H71B 108.2 . .
C71 C72 H72A 109.5 . .
C71 C72 H72B 109.5 . .
H72A C72 H72B 109.5 . .
C71 C72 H72C 109.5 . .
H72A C72 H72C 109.5 . .
H72B C72 H72C 109.5 . .
O7 C73 C74 103(3) . .
O7 C73 H73A 111.2 . .
C74 C73 H73A 111.2 . .
O7 C73 H73B 111.2 . .
C74 C73 H73B 111.2 . .
H73A C73 H73B 109.1 . .
C73 C74 H74A 109.5 . .
C73 C74 H74B 109.5 . .
H74A C74 H74B 109.5 . .
C73 C74 H74C 109.5 . .
H74A C74 H74C 109.5 . .
H74B C74 H74C 109.5 . .
C83 O8 Ti1 117.8(8) . .
C81 O8 Ti1 127.0(5) . .
C83 O8 Mg1 121.4(7) . .
C81 O8 Mg1 120.5(6) . .
Ti1 O8 Mg1 105.04(19) . .
C82 C81 O8 109.2(13) . .
C82 C81 H81A 109.8 . .
O8 C81 H81A 109.8 . .
C82 C81 H81B 109.8 . .
O8 C81 H81B 109.8 . .
H81A C81 H81B 108.3 . .
C81 C82 H82A 109.5 . .
C81 C82 H82B 109.5 . .
H82A C82 H82B 109.5 . .
C81 C82 H82C 109.5 . .
H82A C82 H82C 109.5 . .
H82B C82 H82C 109.5 . .
C84 C83 O8 109.9(18) . .
C84 C83 H83A 109.7 . .
O8 C83 H83A 109.7 . .
C84 C83 H83B 109.7 . .
O8 C83 H83B 109.7 . .
H83A C83 H83B 108.2 . .
C83 C84 H84A 109.5 . .
C83 C84 H84B 109.5 . .
H84A C84 H84B 109.5 . .
C83 C84 H84C 109.5 . .
H84A C84 H84C 109.5 . .
H84B C84 H84C 109.5 . .
C93 O9 Ti2 120.8(9) . .
C91 O9 Ti2 125.7(6) . .
C93 O9 Mg3 125.2(9) . .
C91 O9 Mg3 114.1(7) . .
Ti2 O9 Mg3 104.15(19) . .
C92 C91 O9 108.4(19) . .
C92 C91 H91A 110.0 . .
O9 C91 H91A 110.0 . .
C92 C91 H91B 110.0 . .
O9 C91 H91B 110.0 . .
H91A C91 H91B 108.4 . .
C91 C92 H92A 109.5 . .
C91 C92 H92B 109.5 . .
H92A C92 H92B 109.5 . .
C91 C92 H92C 109.5 . .
H92A C92 H92C 109.5 . .
H92B C92 H92C 109.5 . .
C94 C93 O9 108(3) . .
C94 C93 H93A 110.1 . .
O9 C93 H93A 110.1 . .
C94 C93 H93B 110.1 . .
O9 C93 H93B 110.1 . .
H93A C93 H93B 108.4 . .
C93 C94 H94A 109.5 . .
C93 C94 H94B 109.5 . .
H94A C94 H94B 109.5 . .
C93 C94 H94C 109.5 . .
H94A C94 H94C 109.5 . .
H94B C94 H94C 109.5 . .
C103 O10 Ti2 128.1(9) . .
C101 O10 Ti2 118.5(7) . .
C103 O10 Ti1 113.8(11) . .
C101 O10 Ti1 125.0(5) . .
Ti2 O10 Ti1 105.06(19) . .
C102 C101 O10 121.1(14) . .
C102 C101 H10A 107.0 . .
O10 C101 H10A 107.0 . .
C102 C101 H10B 107.0 . .
O10 C101 H10B 107.0 . .
H10A C101 H10B 106.8 . .
C101 C102 H10C 109.5 . .
C101 C102 H10D 109.5 . .
H10C C102 H10D 109.5 . .
C101 C102 H10E 109.5 . .
H10C C102 H10E 109.5 . .
H10D C102 H10E 109.5 . .
C104 C103 O10 144(3) . .
C104 C103 H10F 100.9 . .
O10 C103 H10F 100.9 . .
C104 C103 H10G 100.9 . .
O10 C103 H10G 100.9 . .
H10F C103 H10G 104.4 . .
C103 C104 H10H 109.5 . .
C103 C104 H10I 109.5 . .
H10H C104 H10I 109.5 . .
C103 C104 H10J 109.5 . .
H10H C104 H10J 109.5 . .
H10I C104 H10J 109.5 . .
C113 O11 Ti1 152.7(11) . .
C111 O11 Ti1 158.5(11) . .
C112 C111 O11 113(4) . .
C112 C111 H11F 108.9 . .
O11 C111 H11F 108.9 . .
C112 C111 H11G 108.9 . .
O11 C111 H11G 108.9 . .
H11F C111 H11G 107.7 . .
C111 C112 H11H 109.5 . .
C111 C112 H11I 109.5 . .
H11H C112 H11I 109.5 . .
C111 C112 H11J 109.5 . .
H11H C112 H11J 109.5 . .
H11I C112 H11J 109.5 . .
O11 C113 C114 104(3) . .
O11 C113 H11A 111.0 . .
C114 C113 H11A 111.0 . .
O11 C113 H11B 111.0 . .
C114 C113 H11B 111.0 . .
H11A C113 H11B 109.0 . .
C113 C114 H11C 109.5 . .
C113 C114 H11D 109.5 . .
H11C C114 H11D 109.5 . .
C113 C114 H11E 109.5 . .
H11C C114 H11E 109.5 . .
H11D C114 H11E 109.5 . .
C121 O12 Ti2 160.3(7) . .
C123 O12 Ti2 147.0(11) . .
C122 C121 O12 113.3(15) . .
C122 C121 H12A 108.9 . .
O12 C121 H12A 108.9 . .
C122 C121 H12B 108.9 . .
O12 C121 H12B 108.9 . .
H12A C121 H12B 107.7 . .
C121 C122 H12C 109.5 . .
C121 C122 H12D 109.5 . .
H12C C122 H12D 109.5 . .
C121 C122 H12E 109.5 . .
H12C C122 H12E 109.5 . .
H12D C122 H12E 109.5 . .
C124 C123 O12 100(3) . .
C124 C123 H12F 111.8 . .
O12 C123 H12F 111.8 . .
C124 C123 H12G 111.8 . .
O12 C123 H12G 111.8 . .
H12F C123 H12G 109.5 . .
C123 C124 H12H 109.5 . .
C123 C124 H12I 109.5 . .
H12H C124 H12I 109.5 . .
C123 C124 H12J 109.5 . .
H12H C124 H12J 109.5 . .
H12I C124 H12J 109.5 . .
C131 O13 Mg3 141.8(11) . .
C133 O13 Mg3 137.0(13) . .
C131 O13 H13 110.3 . .
C133 O13 H13 107.9 . .
Mg3 O13 H13 107.0 . .
O13 C131 C132 111(3) . .
O13 C131 H13A 109.4 . .
C132 C131 H13A 109.4 . .
O13 C131 H13B 109.4 . .
C132 C131 H13B 109.4 . .
H13A C131 H13B 108.0 . .
C131 C132 H13C 109.5 . .
C131 C132 H13D 109.5 . .
H13C C132 H13D 109.5 . .
C131 C132 H13E 109.5 . .
H13C C132 H13E 109.5 . .
H13D C132 H13E 109.5 . .
O13 C133 C134 109(3) . .
O13 C133 H13F 109.9 . .
C134 C133 H13F 109.9 . .
O13 C133 H13G 109.9 . .
C134 C133 H13G 109.9 . .
H13F C133 H13G 108.3 . .
C133 C134 H13H 109.5 . .
C133 C134 H13I 109.5 . .
H13H C134 H13I 109.5 . .
C133 C134 H13J 109.5 . .
H13H C134 H13J 109.5 . .
H13I C134 H13J 109.5 . .
C141 O14 H14 109.5 . .
O14 C141 C142 107(2) . .
O14 C141 H14A 110.3 . .
C142 C141 H14A 110.3 . .
O14 C141 H14B 110.3 . .
C142 C141 H14B 110.3 . .
H14A C141 H14B 108.6 . .
C141 C142 H14C 109.4 . .
C141 C142 H14D 109.4 . .
H14C C142 H14D 109.5 . .
C141 C142 H14E 109.7 . .
H14C C142 H14E 109.5 . .
H14D C142 H14E 109.5 . .

loop_
_geom_bond_atom_site_label_1
_geom_bond_atom_site_label_2
_geom_bond_distance
_geom_bond_site_symmetry_2
Ti1 O11 1.787(4) .
Ti1 O4 1.958(4) .
Ti1 O8 1.963(4) .
Ti1 O5 1.964(4) .
Ti1 O10 2.016(5) .
Ti1 O1 2.124(4) .
Ti1 Mg2 3.117(3) .
Ti1 Mg3 3.148(2) .
Ti1 Mg1 3.180(3) .
Ti1 Ti2 3.1989(19) .
Ti2 O12 1.785(5) .
Ti2 O6 1.955(4) .
Ti2 O9 1.962(4) .
Ti2 O7 1.964(4) .
Ti2 O10 2.015(5) .
Ti2 O1 2.123(4) .
Ti2 Mg2 3.129(3) 2_666
Ti2 Mg3 3.155(2) .
Ti2 Mg1 3.167(3) .
Mg1 O8 2.044(5) .
Mg1 O2 2.045(4) 2_666
Mg1 O6 2.047(5) .
Mg1 O3 2.061(4) .
Mg1 O1 2.281(4) .
Mg1 Cl1 2.447(3) .
Mg1 Mg3 3.169(3) 2_666
Mg1 Mg2 3.184(3) 2_666
Mg1 Mg2 3.200(3) .
Mg2 O2 2.010(4) .
Mg2 O7 2.022(4) 2_666
Mg2 O3 2.026(4) .
Mg2 O5 2.034(4) .
Mg2 O1 2.339(4) .
Mg2 O1 2.343(4) 2_666
Mg2 Ti2 3.129(3) 2_666
Mg2 Mg3 3.152(3) .
Mg2 Mg2 3.162(4) 2_666
Mg2 Mg3 3.168(3) 2_666
Mg2 Mg1 3.184(3) 2_666
Mg3 O4 2.025(5) .
Mg3 O9 2.038(5) .
Mg3 O2 2.053(4) .
Mg3 O3 2.061(4) 2_666
Mg3 O13 2.073(5) .
Mg3 O1 2.234(4) .
Mg3 Mg2 3.168(3) 2_666
Mg3 Mg1 3.169(3) 2_666
O1 Mg2 2.343(4) 2_666
O2 Mg1 2.045(4) 2_666
O2 H2 0.8400 .
O3 Mg3 2.061(4) 2_666
O3 H3 0.8400 .
O4 C41 1.437(11) .
O4 C43 1.446(18) .
C41 C42 1.499(12) .
C41 H41A 0.9900 .
C41 H41B 0.9900 .
C42 H42A 0.9800 .
C42 H42B 0.9800 .
C42 H42C 0.9800 .
C43 C44 1.503(18) .
C43 H43A 0.9900 .
C43 H43B 0.9900 .
C44 H44A 0.9800 .
C44 H44B 0.9800 .
C44 H44C 0.9800 .
O5 C51 1.397(10) .
O5 C53 1.438(19) .
C51 C52 1.53(3) .
C51 H51A 0.9900 .
C51 H51B 0.9900 .
C52 H52A 0.9800 .
C52 H52B 0.9800 .
C52 H52C 0.9800 .
C53 C54 1.54(3) .
C53 H53A 0.9900 .
C53 H53B 0.9900 .
C54 H54A 0.9800 .
C54 H54B 0.9800 .
C54 H54C 0.9800 .
O6 C63 1.433(17) .
O6 C61 1.480(10) .
C61 C62 1.360(14) .
C61 H61A 0.9900 .
C61 H61B 0.9900 .
C62 H62A 0.9800 .
C62 H62B 0.9800 .
C62 H62C 0.9800 .
C63 C64 1.371(19) .
C63 H63A 0.9900 .
C63 H63B 0.9900 .
C64 H64A 0.9800 .
C64 H64B 0.9800 .
C64 H64C 0.9800 .
O7 C73 1.383(18) .
O7 C71 1.458(9) .
O7 Mg2 2.022(4) 2_666
C71 C72 1.59(3) .
C71 H71A 0.9900 .
C71 H71B 0.9900 .
C72 H72A 0.9800 .
C72 H72B 0.9800 .
C72 H72C 0.9800 .
C73 C74 1.59(4) .
C73 H73A 0.9900 .
C73 H73B 0.9900 .
C74 H74A 0.9800 .
C74 H74B 0.9800 .
C74 H74C 0.9800 .
O8 C83 1.439(16) .
O8 C81 1.522(13) .
C81 C82 1.423(18) .
C81 H81A 0.9900 .
C81 H81B 0.9900 .
C82 H82A 0.9800 .
C82 H82B 0.9800 .
C82 H82C 0.9800 .
C83 C84 1.41(2) .
C83 H83A 0.9900 .
C83 H83B 0.9900 .
C84 H84A 0.9800 .
C84 H84B 0.9800 .
C84 H84C 0.9800 .
O9 C93 1.446(14) .
O9 C91 1.556(15) .
C91 C92 1.41(3) .
C91 H91A 0.9900 .
C91 H91B 0.9900 .
C92 H92A 0.9800 .
C92 H92B 0.9800 .
C92 H92C 0.9800 .
C93 C94 1.40(3) .
C93 H93A 0.9900 .
C93 H93B 0.9900 .
C94 H94A 0.9800 .
C94 H94B 0.9800 .
C94 H94C 0.9800 .
O10 C103 1.47(3) .
O10 C101 1.520(12) .
C101 C102 1.173(13) .
C101 H10A 0.9900 .
C101 H10B 0.9900 .
C102 H10C 0.9800 .
C102 H10D 0.9800 .
C102 H10E 0.9800 .
C103 C104 1.172(18) .
C103 H10F 0.9900 .
C103 H10G 0.9900 .
C104 H10H 0.9800 .
C104 H10I 0.9800 .
C104 H10J 0.9800 .
O11 C113 1.451(13) .
O11 C111 1.464(16) .
C111 C112 1.463(19) .
C111 H11F 0.9900 .
C111 H11G 0.9900 .
C112 H11H 0.9800 .
C112 H11I 0.9800 .
C112 H11J 0.9800 .
C113 C114 1.475(19) .
C113 H11A 0.9900 .
C113 H11B 0.9900 .
C114 H11C 0.9800 .
C114 H11D 0.9800 .
C114 H11E 0.9800 .
O12 C121 1.435(11) .
O12 C123 1.60(3) .
C121 C122 1.41(2) .
C121 H12A 0.9900 .
C121 H12B 0.9900 .
C122 H12C 0.9800 .
C122 H12D 0.9800 .
C122 H12E 0.9800 .
C123 C124 1.41(3) .
C123 H12F 0.9900 .
C123 H12G 0.9900 .
C124 H12H 0.9800 .
C124 H12I 0.9800 .
C124 H12J 0.9800 .
O13 C131 1.45(2) .
O13 C133 1.45(3) .
O13 H13 0.8400 .
C131 C132 1.51(5) .
C131 H13A 0.9900 .
C131 H13B 0.9900 .
C132 H13C 0.9800 .
C132 H13D 0.9800 .
C132 H13E 0.9800 .
C133 C134 1.49(5) .
C133 H13F 0.9900 .
C133 H13G 0.9900 .
C134 H13H 0.9800 .
C134 H13I 0.9800 .
C134 H13J 0.9800 .
O14 C141 1.41(3) .
O14 H14 0.8400 .
C141 C142 1.65(2) .
C141 H14A 0.9900 .
C141 H14B 0.9900 .
C142 H14C 0.9800 .
C142 H14D 0.9800 .
C142 H14E 0.9800 .

loop_
_geom_hbond_atom_site_label_D
_geom_hbond_atom_site_label_H
_geom_hbond_atom_site_label_A
_geom_hbond_distance_DH
_geom_hbond_distance_HA
_geom_hbond_distance_DA
_geom_hbond_angle_DHA
_geom_hbond_site_symmetry_A
C61 H61A O12 0.99 2.47 3.059(15) 117.6 .
C63 H63A Cl1 0.99 2.62 3.43(2) 139.7 .
C64 H64B O12 0.98 2.55 3.26(3) 129.5 .
C71 H71B O6 0.99 2.60 3.130(11) 113.4 .
C73 H73A O9 0.99 2.42 2.99(2) 115.8 .
C74 H74B O12 0.98 2.53 3.23(9) 128.6 .
C82 H82B Cl1 0.98 2.81 3.57(2) 135.5 .
C83 H83B O10 0.99 2.57 3.132(18) 115.7 .
C84 H84B O11 0.98 2.47 3.16(3) 127.3 .
C103 H10F O11 0.99 2.23 2.94(2) 128.3 .
O13 H13 Cl1 0.84 2.22 3.025(5) 159.1 2_666
